data_7023108
loop_
_publ_author_name
'Gurnani, Chitra'
'Hector, Andrew L.'
'Jager, Edward'
'Levason, William'
'Pugh, David'
'Reid, Gillian'

_publ_section_title
;
 Tin(II) fluoride vs. tin(II) chloride--a comparison of their coordination
 chemistry with neutral ligands.
;
_journal_issue 23
_journal_name_full 'Dalton transactions (Cambridge, England : 2003)'
_journal_page_first 8364
_journal_page_last 8374
_journal_paper_doi 10.1039/c3dt50743b
_journal_volume 42
_journal_year 2013
_chemical_formula_moiety 'C27 H37 N2, F3 Sn, C H2 Cl2'
_chemical_formula_sum 'C28 H39 Cl2 F3 N2 Sn'
_chemical_formula_weight 650.20
_chemical_name_systematic
;
?
;
_space_group_IT_number 14
_symmetry_cell_setting monoclinic
_symmetry_Int_Tables_number 14
_symmetry_space_group_name_Hall '-P 2ybc'
_symmetry_space_group_name_H-M 'P 1 21/c 1'
_atom_sites_solution_hydrogens geom
_atom_sites_solution_primary direct
_atom_sites_solution_secondary difmap
_audit_creation_method SHELXL-97
_cell_angle_alpha 90.00
_cell_angle_beta 93.211(3)
_cell_angle_gamma 90.00
_cell_formula_units_Z 4
_cell_length_a 12.685(3)
_cell_length_b 12.699(3)
_cell_length_c 19.069(4)
_cell_measurement_reflns_used 8265
_cell_measurement_temperature 100(2)
_cell_measurement_theta_max 27.5
_cell_measurement_theta_min 2.0
_cell_volume 3066.9(12)
_computing_cell_refinement
;
CrystalClear-SM Expert 2.0 r11 (Rigaku, 2011)
;
_computing_data_collection
;
CrystalClear-SM Expert 2.0 r11 (Rigaku, 2011)
;
_computing_data_reduction
;
CrystalClear-SM Expert 2.0 r11 (Rigaku, 2011)
;
_computing_molecular_graphics 'ORTEP-3 (Farrugia, 1997)'
_computing_publication_material 'PLATON (Spek, 2003), WinGX (Farrugia, 1999) and enCIFer (Allen et al., 2004).'
_computing_structure_refinement 'SHELXL-97 (Sheldrick, 2008)'
_computing_structure_solution 'SHELXS-97 (Sheldrick, 1997)'
_diffrn_ambient_temperature 100(2)
_diffrn_detector CCD
_diffrn_detector_area_resol_mean 28.5714
_diffrn_measured_fraction_theta_full 0.993
_diffrn_measured_fraction_theta_max 0.887
_diffrn_measurement_device
;
AFC12 (Right): Kappa 3 circle
;
_diffrn_measurement_device_type
;
Rigaku Saturn724+ (2x2 bin mode)
;
_diffrn_measurement_method 'profile data from \w-scans'
_diffrn_measurement_specimen_support Mitegen
_diffrn_radiation_monochromator Confocal
_diffrn_radiation_type MoK\a
_diffrn_radiation_wavelength 0.71073
_diffrn_reflns_av_R_equivalents 0.0273
_diffrn_reflns_av_sigmaI/netI 0.0552
_diffrn_reflns_limit_h_max 18
_diffrn_reflns_limit_h_min -12
_diffrn_reflns_limit_k_max 18
_diffrn_reflns_limit_k_min -16
_diffrn_reflns_limit_l_max 19
_diffrn_reflns_limit_l_min -27
_diffrn_reflns_number 18563
_diffrn_reflns_theta_full 27.50
_diffrn_reflns_theta_max 31.33
_diffrn_reflns_theta_min 2.55
_diffrn_source 'Rotating Anode'
_diffrn_source_current 55.0
_diffrn_source_power 2.5
_diffrn_source_voltage 45.0
_exptl_absorpt_coefficient_mu 1.044
_exptl_absorpt_correction_T_max 0.9694
_exptl_absorpt_correction_T_min 0.9400
_exptl_absorpt_correction_type multi-scan
_exptl_absorpt_process_details 'CrystalClear-SM Expert 2.0 r11 (Rigaku, 2011)'
_exptl_crystal_colour colourless
_exptl_crystal_density_diffrn 1.408
_exptl_crystal_density_method 'not measured'
_exptl_crystal_description block
_exptl_crystal_F_000 1328
_exptl_crystal_size_max 0.06
_exptl_crystal_size_mid 0.05
_exptl_crystal_size_min 0.03
_refine_diff_density_max 0.598
_refine_diff_density_min -0.752
_refine_diff_density_rms 0.092
_refine_ls_extinction_method none
_refine_ls_goodness_of_fit_ref 1.039
_refine_ls_hydrogen_treatment constr
_refine_ls_matrix_type full
_refine_ls_number_parameters 333
_refine_ls_number_reflns 8947
_refine_ls_number_restraints 0
_refine_ls_restrained_S_all 1.039
_refine_ls_R_factor_all 0.0523
_refine_ls_R_factor_gt 0.0399
_refine_ls_shift/su_max 0.001
_refine_ls_shift/su_mean 0.000
_refine_ls_structure_factor_coef Fsqd
_refine_ls_weighting_details 'calc w=1/[\s^2^(Fo^2^)+(0.0332P)^2^+0.0000P] where P=(Fo^2^+2Fc^2^)/3'
_refine_ls_weighting_scheme calc
_refine_ls_wR_factor_gt 0.0753
_refine_ls_wR_factor_ref 0.0806
_reflns_number_gt 7498
_reflns_number_total 8947
_reflns_threshold_expression I>2\s(I)
_cod_data_source_file c3dt50743b.txt
_cod_data_source_block '[IDiPPH][SnF3]'
_cod_original_cell_volume 3067.1(10)
_cod_original_sg_symbol_H-M P21/c
_cod_database_code 7023108

loop_
_symmetry_equiv_pos_as_xyz
'x, y, z'
'-x, y+1/2, -z+1/2'
'-x, -y, -z'
'x, -y-1/2, z-1/2'

loop_
_atom_site_label
_atom_site_type_symbol
_atom_site_fract_x
_atom_site_fract_y
_atom_site_fract_z
_atom_site_U_iso_or_equiv
_atom_site_adp_type
_atom_site_occupancy
_atom_site_symmetry_multiplicity
_atom_site_calc_flag
_atom_site_refinement_flags
C1 C 0.39916(16) 0.66118(16) 0.40951(11) 0.0145(4) Uani 1 1 d .
C2 C 0.35863(16) 0.55835(17) 0.40576(11) 0.0164(4) Uani 1 1 d .
C3 C 0.42999(18) 0.47785(18) 0.39463(12) 0.0213(5) Uani 1 1 d .
H3 H 0.4053 0.4073 0.3913 0.026 Uiso 1 1 calc R
C4 C 0.53618(18) 0.49830(19) 0.38837(12) 0.0227(5) Uani 1 1 d .
H4 H 0.5840 0.4420 0.3821 0.027 Uiso 1 1 calc R
C5 C 0.57247(17) 0.60120(19) 0.39133(12) 0.0213(5) Uani 1 1 d .
H5 H 0.6454 0.6144 0.3866 0.026 Uiso 1 1 calc R
C6 C 0.50527(15) 0.68559(18) 0.40108(12) 0.0167(4) Uani 1 1 d .
C7 C 0.24113(17) 0.53593(19) 0.40976(12) 0.0206(5) Uani 1 1 d .
H7 H 0.2087 0.5969 0.4338 0.025 Uiso 1 1 calc R
C8 C 0.21959(19) 0.43679(19) 0.45183(14) 0.0277(5) Uani 1 1 d .
H8A H 0.2446 0.3750 0.4269 0.042 Uiso 1 1 calc R
H8B H 0.1435 0.4303 0.4575 0.042 Uiso 1 1 calc R
H8C H 0.2568 0.4414 0.4982 0.042 Uiso 1 1 calc R
C9 C 0.18839(19) 0.5278(2) 0.33532(14) 0.0337(6) Uani 1 1 d .
H9A H 0.1997 0.5934 0.3098 0.051 Uiso 1 1 calc R
H9B H 0.1125 0.5158 0.3384 0.051 Uiso 1 1 calc R
H9C H 0.2194 0.4689 0.3104 0.051 Uiso 1 1 calc R
C10 C 0.54720(16) 0.79784(19) 0.40269(14) 0.0233(5) Uani 1 1 d .
H10 H 0.4851 0.8464 0.4013 0.028 Uiso 1 1 calc R
C11 C 0.6097(2) 0.8208(2) 0.33811(17) 0.0392(7) Uani 1 1 d .
H11A H 0.6686 0.7711 0.3364 0.059 Uiso 1 1 calc R
H11B H 0.6373 0.8929 0.3410 0.059 Uiso 1 1 calc R
H11C H 0.5633 0.8133 0.2956 0.059 Uiso 1 1 calc R
C12 C 0.6130(2) 0.8195(2) 0.47090(16) 0.0390(7) Uani 1 1 d .
H12A H 0.5701 0.8062 0.5111 0.058 Uiso 1 1 calc R
H12B H 0.6363 0.8931 0.4717 0.058 Uiso 1 1 calc R
H12C H 0.6748 0.7731 0.4736 0.058 Uiso 1 1 calc R
C13 C 0.25900(14) 0.79311(17) 0.37957(11) 0.0138(4) Uani 1 1 d .
H13 H 0.2489 0.7771 0.3310 0.017 Uiso 1 1 calc R
C14 C 0.32021(15) 0.79162(17) 0.49088(11) 0.0152(4) Uani 1 1 d .
H14 H 0.3604 0.7735 0.5327 0.018 Uiso 1 1 calc R
C15 C 0.24402(16) 0.86653(17) 0.48381(11) 0.0160(4) Uani 1 1 d .
H15 H 0.2207 0.9110 0.5199 0.019 Uiso 1 1 calc R
C16 C 0.11971(15) 0.92834(16) 0.38387(11) 0.0130(4) Uani 1 1 d .
C17 C 0.01729(15) 0.89347(17) 0.39548(11) 0.0154(4) Uani 1 1 d .
C18 C -0.06569(15) 0.95420(18) 0.36583(12) 0.0179(5) Uani 1 1 d .
H18 H -0.1365 0.9339 0.3727 0.022 Uiso 1 1 calc R
C19 C -0.04682(16) 1.04293(18) 0.32680(12) 0.0185(5) Uani 1 1 d .
H19 H -0.1045 1.0828 0.3070 0.022 Uiso 1 1 calc R
C20 C 0.05556(16) 1.07435(17) 0.31619(11) 0.0172(4) Uani 1 1 d .
H20 H 0.0673 1.1352 0.2887 0.021 Uiso 1 1 calc R
C21 C 0.14165(15) 1.01819(17) 0.34515(11) 0.0141(4) Uani 1 1 d .
C22 C -0.00580(16) 0.79541(18) 0.43697(12) 0.0182(4) Uani 1 1 d .
H22 H 0.0633 0.7647 0.4546 0.022 Uiso 1 1 calc R
C23 C -0.0628(2) 0.7127(2) 0.39032(15) 0.0342(6) Uani 1 1 d .
H23A H -0.1321 0.7398 0.3738 0.051 Uiso 1 1 calc R
H23B H -0.0718 0.6481 0.4174 0.051 Uiso 1 1 calc R
H23C H -0.0208 0.6974 0.3499 0.051 Uiso 1 1 calc R
C24 C -0.06852(19) 0.8222(2) 0.50074(13) 0.0270(5) Uani 1 1 d .
H24A H -0.0315 0.8772 0.5285 0.040 Uiso 1 1 calc R
H24B H -0.0754 0.7591 0.5297 0.040 Uiso 1 1 calc R
H24C H -0.1389 0.8475 0.4849 0.040 Uiso 1 1 calc R
C25 C 0.25395(16) 1.05298(17) 0.33216(12) 0.0178(4) Uani 1 1 d .
H25 H 0.3031 1.0166 0.3671 0.021 Uiso 1 1 calc R
C26 C 0.28266(18) 1.0197(2) 0.25866(13) 0.0293(6) Uani 1 1 d .
H26A H 0.2792 0.9428 0.2548 0.044 Uiso 1 1 calc R
H26B H 0.3544 1.0436 0.2504 0.044 Uiso 1 1 calc R
H26C H 0.2328 1.0514 0.2237 0.044 Uiso 1 1 calc R
C27 C 0.26779(19) 1.17223(19) 0.34204(14) 0.0277(6) Uani 1 1 d .
H27A H 0.2283 1.2093 0.3039 0.042 Uiso 1 1 calc R
H27B H 0.3428 1.1903 0.3413 0.042 Uiso 1 1 calc R
H27C H 0.2410 1.1932 0.3872 0.042 Uiso 1 1 calc R
C28 C 0.1281(2) 0.8050(2) 0.13827(14) 0.0328(6) Uani 1 1 d .
H28A H 0.2027 0.7949 0.1549 0.039 Uiso 1 1 calc R
H28B H 0.1029 0.7386 0.1158 0.039 Uiso 1 1 calc R
N1 N 0.32788(12) 0.74669(14) 0.42506(9) 0.0138(3) Uani 1 1 d .
N2 N 0.20672(12) 0.86613(13) 0.41426(9) 0.0123(3) Uani 1 1 d .
F1 F 0.31016(13) 0.73738(14) 0.23995(8) 0.0436(4) Uani 1 1 d .
F2 F 0.44933(11) 0.74108(12) 0.12858(7) 0.0304(3) Uani 1 1 d .
F3 F 0.29020(10) 0.58448(12) 0.13347(7) 0.0281(3) Uani 1 1 d .
Sn1 Sn 0.408523(11) 0.633971(13) 0.199174(8) 0.01943(5) Uani 1 1 d .
Cl1 Cl 0.11981(7) 0.90733(6) 0.07605(4) 0.04635(19) Uani 1 1 d .
Cl2 Cl 0.05179(5) 0.83289(5) 0.21066(4) 0.03368(15) Uani 1 1 d .

loop_
_atom_site_aniso_label
_atom_site_aniso_U_11
_atom_site_aniso_U_22
_atom_site_aniso_U_33
_atom_site_aniso_U_23
_atom_site_aniso_U_13
_atom_site_aniso_U_12
C1 0.0154(9) 0.0137(10) 0.0140(10) -0.0005(8) -0.0017(8) 0.0048(8)
C2 0.0180(9) 0.0171(11) 0.0137(10) 0.0016(9) -0.0004(8) 0.0000(9)
C3 0.0294(11) 0.0153(11) 0.0192(11) -0.0008(9) 0.0011(9) 0.0016(9)
C4 0.0259(11) 0.0212(12) 0.0210(12) -0.0001(10) 0.0019(9) 0.0103(10)
C5 0.0154(10) 0.0237(12) 0.0246(12) -0.0025(10) 0.0002(9) 0.0038(9)
C6 0.0143(9) 0.0170(11) 0.0186(11) -0.0002(9) -0.0019(8) 0.0023(8)
C7 0.0208(10) 0.0203(12) 0.0207(11) -0.0008(10) 0.0011(9) -0.0037(9)
C8 0.0322(12) 0.0183(12) 0.0333(14) -0.0003(11) 0.0073(11) -0.0045(10)
C9 0.0292(12) 0.0422(16) 0.0291(14) 0.0025(13) -0.0047(11) -0.0111(12)
C10 0.0150(10) 0.0194(12) 0.0355(14) -0.0022(11) 0.0018(10) 0.0010(9)
C11 0.0377(14) 0.0278(15) 0.053(2) 0.0036(14) 0.0151(14) -0.0047(12)
C12 0.0285(13) 0.0338(15) 0.053(2) -0.0106(14) -0.0096(13) -0.0037(12)
C13 0.0119(8) 0.0161(10) 0.0133(10) 0.0003(8) 0.0004(8) 0.0009(8)
C14 0.0157(9) 0.0161(10) 0.0137(10) -0.0013(9) -0.0013(8) 0.0003(8)
C15 0.0182(9) 0.0164(10) 0.0135(10) -0.0025(9) 0.0016(8) -0.0002(8)
C16 0.0122(8) 0.0137(10) 0.0128(9) -0.0036(8) -0.0007(7) 0.0023(8)
C17 0.0139(9) 0.0172(11) 0.0153(10) -0.0021(9) 0.0031(8) 0.0003(8)
C18 0.0108(9) 0.0223(12) 0.0206(11) -0.0058(9) -0.0002(8) -0.0002(8)
C19 0.0168(10) 0.0205(11) 0.0175(11) -0.0049(9) -0.0044(8) 0.0059(9)
C20 0.0220(10) 0.0147(11) 0.0147(10) 0.0001(9) 0.0001(8) 0.0033(9)
C21 0.0140(9) 0.0159(10) 0.0127(10) -0.0036(8) 0.0023(8) 0.0004(8)
C22 0.0152(9) 0.0190(11) 0.0205(11) -0.0006(9) 0.0028(8) -0.0021(9)
C23 0.0463(15) 0.0259(14) 0.0308(15) -0.0026(12) 0.0060(12) -0.0128(12)
C24 0.0303(12) 0.0281(13) 0.0235(12) 0.0013(11) 0.0093(10) -0.0038(11)
C25 0.0156(9) 0.0176(11) 0.0205(11) 0.0009(9) 0.0034(8) -0.0007(8)
C26 0.0248(11) 0.0382(15) 0.0261(13) -0.0092(12) 0.0122(10) -0.0090(11)
C27 0.0261(12) 0.0217(12) 0.0357(15) -0.0028(11) 0.0039(11) -0.0078(10)
C28 0.0514(16) 0.0235(13) 0.0241(13) 0.0011(11) 0.0071(12) 0.0070(12)
N1 0.0120(7) 0.0152(9) 0.0139(8) -0.0014(7) -0.0006(7) 0.0019(7)
N2 0.0120(7) 0.0123(8) 0.0126(8) -0.0009(7) 0.0002(6) 0.0010(7)
F1 0.0540(10) 0.0531(11) 0.0246(8) -0.0052(8) 0.0100(7) 0.0246(8)
F2 0.0369(8) 0.0317(8) 0.0222(7) 0.0044(6) -0.0025(6) -0.0133(7)
F3 0.0233(7) 0.0358(8) 0.0246(8) 0.0056(7) -0.0051(6) -0.0088(6)
Sn1 0.01856(8) 0.02247(9) 0.01705(8) 0.00151(7) -0.00097(6) 0.00230(6)
Cl1 0.0779(5) 0.0279(4) 0.0343(4) 0.0076(3) 0.0128(4) 0.0054(4)
Cl2 0.0419(3) 0.0292(3) 0.0310(3) -0.0103(3) 0.0112(3) -0.0102(3)

loop_
_atom_type_symbol
_atom_type_description
_atom_type_scat_dispersion_real
_atom_type_scat_dispersion_imag
_atom_type_scat_source
C C 0.0033 0.0016 'International Tables Vol C Tables 4.2.6.8 and 6.1.1.4'
H H 0.0000 0.0000 'International Tables Vol C Tables 4.2.6.8 and 6.1.1.4'
N N 0.0061 0.0033 'International Tables Vol C Tables 4.2.6.8 and 6.1.1.4'
F F 0.0171 0.0103 'International Tables Vol C Tables 4.2.6.8 and 6.1.1.4'
Sn Sn -0.6537 1.4246 'International Tables Vol C Tables 4.2.6.8 and 6.1.1.4'
Cl Cl 0.1484 0.1585 'International Tables Vol C Tables 4.2.6.8 and 6.1.1.4'

loop_
_geom_angle_atom_site_label_1
_geom_angle_atom_site_label_2
_geom_angle_atom_site_label_3
_geom_angle
C6 C1 C2 123.52(19)
C6 C1 N1 118.10(18)
C2 C1 N1 118.35(18)
C3 C2 C1 116.88(19)
C3 C2 C7 121.2(2)
C1 C2 C7 121.86(19)
C4 C3 C2 121.4(2)
C4 C3 H3 119.3
C2 C3 H3 119.3
C3 C4 C5 119.8(2)
C3 C4 H4 120.1
C5 C4 H4 120.1
C4 C5 C6 121.9(2)
C4 C5 H5 119.1
C6 C5 H5 119.1
C5 C6 C1 116.5(2)
C5 C6 C10 120.62(19)
C1 C6 C10 122.88(19)
C2 C7 C8 112.65(19)
C2 C7 C9 110.03(19)
C8 C7 C9 110.4(2)
C2 C7 H7 107.9
C8 C7 H7 107.9
C9 C7 H7 107.9
C7 C8 H8A 109.5
C7 C8 H8B 109.5
H8A C8 H8B 109.5
C7 C8 H8C 109.5
H8A C8 H8C 109.5
H8B C8 H8C 109.5
C7 C9 H9A 109.5
C7 C9 H9B 109.5
H9A C9 H9B 109.5
C7 C9 H9C 109.5
H9A C9 H9C 109.5
H9B C9 H9C 109.5
C6 C10 C11 111.1(2)
C6 C10 C12 111.0(2)
C11 C10 C12 111.5(2)
C6 C10 H10 107.7
C11 C10 H10 107.7
C12 C10 H10 107.7
C10 C11 H11A 109.5
C10 C11 H11B 109.5
H11A C11 H11B 109.5
C10 C11 H11C 109.5
H11A C11 H11C 109.5
H11B C11 H11C 109.5
C10 C12 H12A 109.5
C10 C12 H12B 109.5
H12A C12 H12B 109.5
C10 C12 H12C 109.5
H12A C12 H12C 109.5
H12B C12 H12C 109.5
N1 C13 N2 108.06(18)
N1 C13 H13 126.0
N2 C13 H13 126.0
C15 C14 N1 106.49(18)
C15 C14 H14 126.8
N1 C14 H14 126.8
C14 C15 N2 107.23(19)
C14 C15 H15 126.4
N2 C15 H15 126.4
C21 C16 C17 123.77(19)
C21 C16 N2 119.11(17)
C17 C16 N2 117.12(19)
C18 C17 C16 116.4(2)
C18 C17 C22 120.13(18)
C16 C17 C22 123.43(18)
C19 C18 C17 121.29(19)
C19 C18 H18 119.4
C17 C18 H18 119.4
C18 C19 C20 120.5(2)
C18 C19 H19 119.8
C20 C19 H19 119.8
C19 C20 C21 121.0(2)
C19 C20 H20 119.5
C21 C20 H20 119.5
C20 C21 C16 116.97(18)
C20 C21 C25 120.4(2)
C16 C21 C25 122.59(18)
C17 C22 C24 110.96(19)
C17 C22 C23 111.07(19)
C24 C22 C23 111.42(19)
C17 C22 H22 107.7
C24 C22 H22 107.7
C23 C22 H22 107.7
C22 C23 H23A 109.5
C22 C23 H23B 109.5
H23A C23 H23B 109.5
C22 C23 H23C 109.5
H23A C23 H23C 109.5
H23B C23 H23C 109.5
C22 C24 H24A 109.5
C22 C24 H24B 109.5
H24A C24 H24B 109.5
C22 C24 H24C 109.5
H24A C24 H24C 109.5
H24B C24 H24C 109.5
C21 C25 C26 109.99(18)
C21 C25 C27 111.56(18)
C26 C25 C27 110.7(2)
C21 C25 H25 108.2
C26 C25 H25 108.2
C27 C25 H25 108.2
C25 C26 H26A 109.5
C25 C26 H26B 109.5
H26A C26 H26B 109.5
C25 C26 H26C 109.5
H26A C26 H26C 109.5
H26B C26 H26C 109.5
C25 C27 H27A 109.5
C25 C27 H27B 109.5
H27A C27 H27B 109.5
C25 C27 H27C 109.5
H27A C27 H27C 109.5
H27B C27 H27C 109.5
Cl1 C28 Cl2 111.37(14)
Cl1 C28 H28A 109.4
Cl2 C28 H28A 109.4
Cl1 C28 H28B 109.4
Cl2 C28 H28B 109.4
H28A C28 H28B 108.0
C13 N1 C14 109.28(17)
C13 N1 C1 126.14(18)
C14 N1 C1 124.58(17)
C13 N2 C15 108.94(17)
C13 N2 C16 124.57(17)
C15 N2 C16 126.34(17)
F1 Sn1 F3 89.27(7)
F1 Sn1 F2 90.33(7)
F3 Sn1 F2 90.31(6)

loop_
_geom_bond_atom_site_label_1
_geom_bond_atom_site_label_2
_geom_bond_distance
C1 C6 1.399(3)
C1 C2 1.404(3)
C1 N1 1.454(3)
C2 C3 1.390(3)
C2 C7 1.523(3)
C3 C4 1.384(3)
C3 H3 0.9500
C4 C5 1.386(3)
C4 H4 0.9500
C5 C6 1.388(3)
C5 H5 0.9500
C6 C10 1.521(3)
C7 C8 1.526(3)
C7 C9 1.538(3)
C7 H7 1.0000
C8 H8A 0.9800
C8 H8B 0.9800
C8 H8C 0.9800
C9 H9A 0.9800
C9 H9B 0.9800
C9 H9C 0.9800
C10 C11 1.530(4)
C10 C12 1.531(3)
C10 H10 1.0000
C11 H11A 0.9800
C11 H11B 0.9800
C11 H11C 0.9800
C12 H12A 0.9800
C12 H12B 0.9800
C12 H12C 0.9800
C13 N1 1.334(3)
C13 N2 1.336(3)
C13 H13 0.9500
C14 C15 1.357(3)
C14 N1 1.387(3)
C14 H14 0.9500
C15 N2 1.383(3)
C15 H15 0.9500
C16 C21 1.396(3)
C16 C17 1.402(3)
C16 N2 1.451(3)
C17 C18 1.399(3)
C17 C22 1.513(3)
C18 C19 1.379(3)
C18 H18 0.9500
C19 C20 1.384(3)
C19 H19 0.9500
C20 C21 1.392(3)
C20 H20 0.9500
C21 C25 1.525(3)
C22 C24 1.528(3)
C22 C23 1.531(3)
C22 H22 1.0000
C23 H23A 0.9800
C23 H23B 0.9800
C23 H23C 0.9800
C24 H24A 0.9800
C24 H24B 0.9800
C24 H24C 0.9800
C25 C26 1.527(3)
C25 C27 1.535(3)
C25 H25 1.0000
C26 H26A 0.9800
C26 H26B 0.9800
C26 H26C 0.9800
C27 H27A 0.9800
C27 H27B 0.9800
C27 H27C 0.9800
C28 Cl1 1.759(3)
C28 Cl2 1.766(3)
C28 H28A 0.9900
C28 H28B 0.9900
F1 Sn1 1.9986(15)
F2 Sn1 2.0021(14)
F3 Sn1 2.0018(12)

loop_
_geom_hbond_atom_site_label_D
_geom_hbond_atom_site_label_H
_geom_hbond_atom_site_label_A
_geom_hbond_distance_DH
_geom_hbond_distance_HA
_geom_hbond_distance_DA
_geom_hbond_angle_DHA
C13 H13 F1 0.95 2.01 2.864(3) 149.3

loop_
_geom_torsion_atom_site_label_1
_geom_torsion_atom_site_label_2
_geom_torsion_atom_site_label_3
_geom_torsion_atom_site_label_4
_geom_torsion
C6 C1 C2 C3 1.5(3)
N1 C1 C2 C3 -176.58(19)
C6 C1 C2 C7 -175.3(2)
N1 C1 C2 C7 6.6(3)
C1 C2 C3 C4 0.7(3)
C7 C2 C3 C4 177.6(2)
C2 C3 C4 C5 -1.7(4)
C3 C4 C5 C6 0.6(4)
C4 C5 C6 C1 1.5(3)
C4 C5 C6 C10 -178.8(2)
C2 C1 C6 C5 -2.6(3)
N1 C1 C6 C5 175.50(19)
C2 C1 C6 C10 177.7(2)
N1 C1 C6 C10 -4.2(3)
C3 C2 C7 C8 41.8(3)
C1 C2 C7 C8 -141.5(2)
C3 C2 C7 C9 -81.8(3)
C1 C2 C7 C9 94.9(3)
C5 C6 C10 C11 52.1(3)
C1 C6 C10 C11 -128.2(2)
C5 C6 C10 C12 -72.6(3)
C1 C6 C10 C12 107.0(2)
N1 C14 C15 N2 0.0(2)
C21 C16 C17 C18 0.0(3)
N2 C16 C17 C18 -179.96(19)
C21 C16 C17 C22 179.4(2)
N2 C16 C17 C22 -0.5(3)
C16 C17 C18 C19 0.6(3)
C22 C17 C18 C19 -178.9(2)
C17 C18 C19 C20 -0.2(3)
C18 C19 C20 C21 -0.7(3)
C19 C20 C21 C16 1.2(3)
C19 C20 C21 C25 179.2(2)
C17 C16 C21 C20 -0.8(3)
N2 C16 C21 C20 179.07(18)
C17 C16 C21 C25 -178.7(2)
N2 C16 C21 C25 1.2(3)
C18 C17 C22 C24 -60.8(3)
C16 C17 C22 C24 119.8(2)
C18 C17 C22 C23 63.7(3)
C16 C17 C22 C23 -115.7(2)
C20 C21 C25 C26 -77.6(3)
C16 C21 C25 C26 100.2(2)
C20 C21 C25 C27 45.6(3)
C16 C21 C25 C27 -136.5(2)
N2 C13 N1 C14 -0.4(2)
N2 C13 N1 C1 178.62(18)
C15 C14 N1 C13 0.3(2)
C15 C14 N1 C1 -178.77(18)
C6 C1 N1 C13 102.1(2)
C2 C1 N1 C13 -79.7(3)
C6 C1 N1 C14 -79.1(3)
C2 C1 N1 C14 99.1(2)
N1 C13 N2 C15 0.4(2)
N1 C13 N2 C16 -175.35(18)
C14 C15 N2 C13 -0.2(2)
C14 C15 N2 C16 175.42(18)
C21 C16 N2 C13 -82.8(3)
C17 C16 N2 C13 97.1(2)
C21 C16 N2 C15 102.2(2)
C17 C16 N2 C15 -77.9(3)
